data_4332789
loop_
_publ_author_name
'Chen, Wei-Zhong'
'Ren, Tong'

_publ_section_title
;
 Preparation and Characterization of a Family of Ru2Compounds Bearing
 Iodo/Ethynyl Substituents on the Periphery
;
_journal_issue 20
_journal_name_full 'Inorganic Chemistry'
_journal_page_first 8156
_journal_page_last 8164
_journal_paper_doi 10.1021/ic0608389
_journal_volume 45
_journal_year 2006
_chemical_formula_sum 'C70 H51 Cl12 N8 O2 Ru2'
_chemical_formula_weight 1663.73
_chemical_name_systematic
; 
 ? 
;
_space_group_IT_number 2
_symmetry_cell_setting triclinic
_symmetry_space_group_name_Hall '-P 1'
_symmetry_space_group_name_H-M 'P -1'
_atom_sites_solution_hydrogens geom
_atom_sites_solution_primary direct
_atom_sites_solution_secondary difmap
_audit_creation_method SHELXL-97
_cell_angle_alpha 93.125(11)
_cell_angle_beta 99.824(11)
_cell_angle_gamma 106.141(9)
_cell_formula_units_Z 2
_cell_length_a 14.4436(19)
_cell_length_b 14.451(2)
_cell_length_c 18.962(3)
_cell_measurement_reflns_used 5563
_cell_measurement_temperature 300(2)
_cell_measurement_theta_max 23.97
_cell_measurement_theta_min 2.38
_cell_volume 3724.3(10)
_computing_cell_refinement 'Bruker SMART'
_computing_data_collection 'Bruker SMART'
_computing_data_reduction 'Bruker SAINT'
_computing_molecular_graphics 'Bruker SHELXTL'
_computing_publication_material 'Bruker SHELXTL'
_computing_structure_refinement 'SHELXL-97 (Sheldrick, 1997)'
_computing_structure_solution 'SHELXS-97 (Sheldrick, 1990)'
_diffrn_ambient_temperature 300(2)
_diffrn_measured_fraction_theta_full 0.989
_diffrn_measured_fraction_theta_max 0.989
_diffrn_measurement_device_type 'CCD area detector'
_diffrn_measurement_method 'phi and omega scans'
_diffrn_radiation_monochromator graphite
_diffrn_radiation_source 'fine-focus sealed tube'
_diffrn_radiation_type MoK\a
_diffrn_radiation_wavelength 0.71073
_diffrn_reflns_av_R_equivalents 0.0279
_diffrn_reflns_av_sigmaI/netI 0.0619
_diffrn_reflns_limit_h_max 17
_diffrn_reflns_limit_h_min -16
_diffrn_reflns_limit_k_max 16
_diffrn_reflns_limit_k_min -17
_diffrn_reflns_limit_l_max 14
_diffrn_reflns_limit_l_min -22
_diffrn_reflns_number 19885
_diffrn_reflns_theta_full 25.00
_diffrn_reflns_theta_max 25.00
_diffrn_reflns_theta_min 1.67
_exptl_absorpt_coefficient_mu 0.885
_exptl_absorpt_correction_T_max 1.0000
_exptl_absorpt_correction_T_min 0.808
_exptl_absorpt_correction_type empirical
_exptl_absorpt_process_details
; 
  SADABS, Absorption corrections using Bruker CCD based on the method of 
  Bob Blessing.  Acta Cryst. 1995, A51, 33 
;
_exptl_crystal_colour Dark
_exptl_crystal_density_diffrn 1.484
_exptl_crystal_density_method 'not measured'
_exptl_crystal_description Plate
_exptl_crystal_F_000 1670
_exptl_crystal_size_max 0.42
_exptl_crystal_size_mid 0.30
_exptl_crystal_size_min 0.08
_refine_diff_density_max 0.946
_refine_diff_density_min -0.411
_refine_diff_density_rms 0.099
_refine_ls_extinction_method none
_refine_ls_goodness_of_fit_ref 1.007
_refine_ls_hydrogen_treatment mixed
_refine_ls_matrix_type full
_refine_ls_number_parameters 846
_refine_ls_number_reflns 12995
_refine_ls_number_restraints 0
_refine_ls_restrained_S_all 1.007
_refine_ls_R_factor_all 0.0842
_refine_ls_R_factor_gt 0.0513
_refine_ls_shift/su_max 0.002
_refine_ls_shift/su_mean 0.000
_refine_ls_structure_factor_coef Fsqd
_refine_ls_weighting_details 'calc w=1/[\s^2^(Fo^2^)+(0.0835P)^2^+0.0000P] where P=(Fo^2^+2Fc^2^)/3'
_refine_ls_weighting_scheme calc
_refine_ls_wR_factor_gt 0.1409
_refine_ls_wR_factor_ref 0.1547
_reflns_number_gt 8052
_reflns_number_total 12995
_reflns_threshold_expression >2sigma(I)
_cod_data_source_file ic0608389sup1.cif
_cod_data_source_block comp7b
_cod_depositor_comments
;
The following automatic conversions were performed:

'_symmetry_cell_setting' value 'Triclinic' changed to 'triclinic'
according to /home/saulius/struct/CIF-dictionaries/cif_core.dic
dictionary named 'cif_core.dic' version 2.4.2 from
2011-04-26.

'_exptl_absorpt_correction_type' value 'Empirical'
changed to 'empirical' according to
/home/saulius/struct/CIF-dictionaries/cif_core.dic dictionary named
'cif_core.dic' version 2.4.2 from 2011-04-26.

Automatic conversion script
Id: cif_fix_values 1891 2012-01-12 08:04:46Z andrius 
;
_cod_original_cell_volume 3724.4(10)
_cod_original_sg_symbol_H-M P-1
_cod_database_code 4332789

loop_
_symmetry_equiv_pos_as_xyz
'x, y, z'
'-x, -y, -z'

loop_
_atom_site_label
_atom_site_type_symbol
_atom_site_fract_x
_atom_site_fract_y
_atom_site_fract_z
_atom_site_U_iso_or_equiv
_atom_site_adp_type
_atom_site_occupancy
_atom_site_symmetry_multiplicity
_atom_site_calc_flag
_atom_site_refinement_flags
Ru1 Ru 0.29617(3) 0.44689(3) 0.27055(2) 0.04325(13) Uani 1 1 d .
Ru2 Ru 0.15567(3) 0.29970(3) 0.21442(2) 0.04522(14) Uani 1 1 d .
Cl9 Cl 0.30828(14) 0.57553(15) 0.63375(9) 0.0953(6) Uani 1 1 d .
C46 C 0.2290(5) 0.7951(4) 0.2522(3) 0.0681(17) Uani 1 1 d .
Cl4 Cl -0.11068(18) 0.05257(17) -0.04100(13) 0.1413(10) Uani 1 1 d .
Cl8 Cl -0.17501(14) 0.38489(18) -0.04087(11) 0.1081(7) Uani 1 1 d .
Cl3 Cl 0.07394(15) 0.37426(16) -0.14499(10) 0.0998(6) Uani 1 1 d .
Cl5 Cl 0.15786(16) 0.86207(13) 0.28506(13) 0.1097(7) Uani 1 1 d .
Cl10 Cl 0.39922(19) 0.82348(12) 0.44012(12) 0.1212(8) Uani 1 1 d .
Cl2 Cl 0.51351(17) 0.66288(14) 0.01511(11) 0.1068(7) Uani 1 1 d .
C2 C 0.5039(4) 0.6045(4) 0.3208(3) 0.0603(15) Uani 1 1 d .
N6 N 0.0770(3) 0.3979(3) 0.1898(2) 0.0473(10) Uani 1 1 d .
C10 C -0.0333(4) 0.1181(4) 0.1949(3) 0.0656(16) Uani 1 1 d .
N3 N 0.3342(3) 0.4176(3) 0.1694(2) 0.0497(11) Uani 1 1 d .
Cl1 Cl 0.70984(13) 0.4905(2) 0.20384(13) 0.1230(8) Uani 1 1 d .
Cl12 Cl -0.18287(14) 0.20249(17) 0.42025(15) 0.1233(8) Uani 1 1 d .
C1 C 0.4257(4) 0.5483(4) 0.2961(3) 0.0514(13) Uani 1 1 d .
N7 N 0.2501(3) 0.4628(3) 0.3634(2) 0.0468(10) Uani 1 1 d .
C54 C 0.1773(3) 0.3863(4) 0.3709(3) 0.0487(13) Uani 1 1 d .
H54A H 0.1525 0.3871 0.4130 0.058 Uiso 1 1 calc R
N1 N 0.3574(3) 0.3468(3) 0.3131(2) 0.0477(10) Uani 1 1 d .
N4 N 0.1841(3) 0.3061(3) 0.1139(2) 0.0515(11) Uani 1 1 d .
C9 C 0.0339(4) 0.1894(4) 0.2009(3) 0.0552(14) Uani 1 1 d .
N8 N 0.1377(3) 0.3096(3) 0.3232(2) 0.0470(10) Uani 1 1 d .
N2 N 0.2460(3) 0.2192(3) 0.2368(2) 0.0489(10) Uani 1 1 d .
N5 N 0.2150(3) 0.5329(3) 0.2244(2) 0.0476(10) Uani 1 1 d .
Cl11 Cl 0.0390(2) -0.03495(14) 0.39752(15) 0.1280(9) Uani 1 1 d .
C28 C 0.2743(4) 0.3636(4) 0.1131(3) 0.0521(13) Uani 1 1 d .
H28A H 0.2958 0.3654 0.0696 0.063 Uiso 1 1 calc R
C29 C 0.4276(4) 0.4710(4) 0.1512(3) 0.0542(14) Uani 1 1 d .
Cl7 Cl -0.28522(15) 0.2435(2) 0.19760(17) 0.1477(11) Uani 1 1 d .
C45 C 0.3126(5) 0.8393(5) 0.2315(4) 0.0781(19) Uani 1 1 d .
H45A H 0.3341 0.9063 0.2322 0.094 Uiso 1 1 calc R
C59 C 0.3142(4) 0.5980(4) 0.5454(3) 0.0600(15) Uani 1 1 d .
C36 C 0.0458(4) 0.1872(4) 0.0363(3) 0.0696(17) Uani 1 1 d .
H36A H 0.0395 0.1470 0.0730 0.084 Uiso 1 1 calc R
C17 C 0.3289(4) 0.2535(4) 0.2854(3) 0.0498(13) Uani 1 1 d .
C42 C 0.2465(4) 0.6373(3) 0.2272(3) 0.0492(13) Uani 1 1 d .
C41 C 0.1206(3) 0.4915(4) 0.1948(3) 0.0480(12) Uani 1 1 d .
H41A H 0.0834 0.5313 0.1767 0.058 Uiso 1 1 calc R
C52 C -0.1460(4) 0.3619(5) 0.0485(3) 0.0693(17) Uani 1 1 d .
C18 C 0.4363(4) 0.3770(4) 0.3779(3) 0.0612(15) Uani 1 1 d .
H18A H 0.4577 0.3222 0.3917 0.092 Uiso 1 1 calc R
H18B H 0.4118 0.4019 0.4165 0.092 Uiso 1 1 calc R
H18C H 0.4906 0.4265 0.3675 0.092 Uiso 1 1 calc R
C55 C 0.2855(4) 0.5391(3) 0.4211(3) 0.0486(13) Uani 1 1 d .
C43 C 0.3339(4) 0.6820(4) 0.2058(3) 0.0584(14) Uani 1 1 d .
H43A H 0.3709 0.6451 0.1894 0.070 Uiso 1 1 calc R
C48 C -0.0237(4) 0.3693(4) 0.1523(3) 0.0483(13) Uani 1 1 d .
C40 C 0.1264(4) 0.3339(4) -0.0110(3) 0.0569(14) Uani 1 1 d .
H40A H 0.1742 0.3936 -0.0045 0.068 Uiso 1 1 calc R
C47 C 0.1915(4) 0.6921(4) 0.2518(3) 0.0609(15) Uani 1 1 d .
H47A H 0.1333 0.6638 0.2673 0.073 Uiso 1 1 calc R
C53 C -0.0468(4) 0.3891(4) 0.0825(3) 0.0580(14) Uani 1 1 d .
H53A H 0.0022 0.4199 0.0584 0.070 Uiso 1 1 calc R
C66 C 0.0841(4) 0.1456(4) 0.3581(3) 0.0569(14) Uani 1 1 d .
H66A H 0.1389 0.1331 0.3449 0.068 Uiso 1 1 calc R
C30 C 0.5132(4) 0.4576(4) 0.1840(3) 0.0604(15) Uani 1 1 d .
H30A H 0.5141 0.4155 0.2193 0.072 Uiso 1 1 calc R
C60 C 0.2844(4) 0.5209(4) 0.4923(3) 0.0567(14) Uani 1 1 d .
H60A H 0.2638 0.4577 0.5039 0.068 Uiso 1 1 calc R
C62 C -0.0151(4) 0.2523(4) 0.3699(3) 0.0573(14) Uani 1 1 d .
H62A H -0.0258 0.3125 0.3657 0.069 Uiso 1 1 calc R
C25 C 0.3695(4) 0.1289(4) 0.3617(4) 0.0708(17) Uani 1 1 d .
H25A H 0.3162 0.1290 0.3831 0.085 Uiso 1 1 calc R
C58 C 0.3493(4) 0.6929(4) 0.5310(3) 0.0653(16) Uani 1 1 d .
H58A H 0.3690 0.7444 0.5671 0.078 Uiso 1 1 calc R
C33 C 0.5157(5) 0.5824(4) 0.0814(3) 0.0734(19) Uani 1 1 d .
C51 C -0.2195(4) 0.3148(5) 0.0811(4) 0.083(2) Uani 1 1 d .
H51A H -0.2847 0.2948 0.0571 0.099 Uiso 1 1 calc R
C34 C 0.4270(4) 0.5334(4) 0.0994(3) 0.0623(15) Uani 1 1 d .
H34A H 0.3684 0.5428 0.0767 0.075 Uiso 1 1 calc R
C19 C 0.2231(4) 0.1208(4) 0.1989(4) 0.0741(18) Uani 1 1 d .
H19A H 0.2741 0.0924 0.2164 0.111 Uiso 1 1 calc R
H19B H 0.2188 0.1249 0.1481 0.111 Uiso 1 1 calc R
H19C H 0.1615 0.0814 0.2076 0.111 Uiso 1 1 calc R
C50 C -0.1931(4) 0.2980(5) 0.1520(4) 0.080(2) Uani 1 1 d .
C61 C 0.0670(4) 0.2344(4) 0.3498(3) 0.0498(13) Uani 1 1 d .
C49 C -0.0975(4) 0.3241(4) 0.1877(3) 0.0664(16) Uani 1 1 d .
H49A H -0.0822 0.3117 0.2352 0.080 Uiso 1 1 calc R
C20 C 0.3923(4) 0.1891(4) 0.3092(3) 0.0525(14) Uani 1 1 d .
C44 C 0.3654(4) 0.7816(4) 0.2093(4) 0.0713(17) Uani 1 1 d .
C24 C 0.4267(5) 0.0678(4) 0.3828(4) 0.0745(18) Uani 1 1 d .
H24A H 0.4114 0.0273 0.4182 0.089 Uiso 1 1 calc R
C63 C -0.0800(4) 0.1804(5) 0.3958(4) 0.0706(18) Uani 1 1 d .
C22 C 0.5266(5) 0.1267(5) 0.2982(4) 0.0768(19) Uani 1 1 d .
H22A H 0.5789 0.1260 0.2758 0.092 Uiso 1 1 calc R
C32 C 0.6032(5) 0.5716(5) 0.1137(4) 0.0736(18) Uani 1 1 d .
H32A H 0.6621 0.6061 0.1018 0.088 Uiso 1 1 calc R
C56 C 0.3217(4) 0.6325(4) 0.4060(3) 0.0548(14) Uani 1 1 d .
H56A H 0.3249 0.6457 0.3588 0.066 Uiso 1 1 calc R
C31 C 0.6003(4) 0.5085(5) 0.1635(4) 0.0733(18) Uani 1 1 d .
C39 C 0.0636(4) 0.3041(5) -0.0755(3) 0.0674(16) Uani 1 1 d .
C65 C 0.0176(5) 0.0754(4) 0.3866(4) 0.0722(18) Uani 1 1 d .
C38 C -0.0111(5) 0.2173(5) -0.0859(4) 0.081(2) Uani 1 1 d .
H38A H -0.0549 0.1974 -0.1296 0.098 Uiso 1 1 calc R
C64 C -0.0641(5) 0.0919(5) 0.4053(4) 0.082(2) Uani 1 1 d .
H64A H -0.1081 0.0443 0.4240 0.098 Uiso 1 1 calc R
C57 C 0.3535(4) 0.7069(4) 0.4616(3) 0.0647(16) Uani 1 1 d .
C37 C -0.0182(5) 0.1619(5) -0.0298(4) 0.082(2) Uani 1 1 d .
C21 C 0.4706(4) 0.1874(4) 0.2778(3) 0.0683(16) Uani 1 1 d .
H21A H 0.4861 0.2277 0.2423 0.082 Uiso 1 1 calc R
C35 C 0.1200(4) 0.2755(4) 0.0459(3) 0.0544(14) Uani 1 1 d .
Cl6 Cl 0.47207(16) 0.83664(14) 0.18059(16) 0.1301(9) Uani 1 1 d .
C11 C -0.1131(4) 0.0303(4) 0.1843(4) 0.0713(18) Uani 1 1 d .
C26 C 0.5655(5) 0.0040(5) 0.3710(5) 0.090(2) Uani 1 1 d .
C3 C 0.5964(4) 0.6684(4) 0.3579(4) 0.0639(16) Uani 1 1 d .
C8 C 0.6171(5) 0.6841(5) 0.4337(4) 0.085(2) Uani 1 1 d .
H8A H 0.5692 0.6542 0.4590 0.102 Uiso 1 1 calc R
C4 C 0.6685(5) 0.7130(5) 0.3218(4) 0.094(2) Uani 1 1 d .
H4A H 0.6567 0.7034 0.2718 0.112 Uiso 1 1 calc R
C12 C -0.1103(7) -0.0519(6) 0.1561(8) 0.194(7) Uani 1 1 d .
H12A H -0.0523 -0.0545 0.1421 0.233 Uiso 1 1 calc R
C5 C 0.7598(5) 0.7731(6) 0.3594(6) 0.110(3) Uani 1 1 d .
H5A H 0.8080 0.8033 0.3345 0.132 Uiso 1 1 calc R
C7 C 0.7064(6) 0.7428(5) 0.4715(5) 0.101(3) Uani 1 1 d .
H7A H 0.7187 0.7523 0.5215 0.122 Uiso 1 1 calc R
C23 C 0.5064(4) 0.0675(4) 0.3509(4) 0.0653(16) Uani 1 1 d .
C14 C -0.2663(8) -0.1388(7) 0.1672(6) 0.145(4) Uani 1 1 d .
H14A H -0.3205 -0.1936 0.1566 0.174 Uiso 1 1 calc R
C15 C -0.2707(6) -0.0595(8) 0.2067(7) 0.153(4) Uani 1 1 d .
H15A H -0.3253 -0.0626 0.2272 0.184 Uiso 1 1 calc R
C16 C -0.1931(6) 0.0275(6) 0.2168(6) 0.127(3) Uani 1 1 d .
H16A H -0.1954 0.0817 0.2445 0.152 Uiso 1 1 calc R
C27 C 0.6131(7) -0.0472(7) 0.3884(7) 0.128(4) Uani 1 1 d .
C6 C 0.7774(6) 0.7870(5) 0.4336(6) 0.101(3) Uani 1 1 d .
H6A H 0.8378 0.8267 0.4584 0.122 Uiso 1 1 calc R
O1 O 1.0284(9) 0.5269(8) 0.3724(8) 0.239(5) Uani 1 1 d .
C104 C 0.9501(9) 0.5332(12) 0.3305(8) 0.208(8) Uani 1 1 d .
H10A H 0.9112 0.4858 0.2939 0.250 Uiso 1 1 calc R
C103 C 0.9320(10) 0.6217(10) 0.3479(8) 0.187(5) Uani 1 1 d .
H10B H 0.8625 0.6119 0.3463 0.224 Uiso 1 1 calc R
H10C H 0.9535 0.6674 0.3142 0.224 Uiso 1 1 calc R
C102 C 0.9870(11) 0.6570(11) 0.4194(8) 0.206(7) Uani 1 1 d .
H10D H 1.0193 0.7261 0.4234 0.247 Uiso 1 1 calc R
H10E H 0.9449 0.6441 0.4547 0.247 Uiso 1 1 calc R
C101 C 1.0565(11) 0.6043(16) 0.4288(9) 0.275(10) Uani 1 1 d .
H10F H 1.0587 0.5787 0.4751 0.331 Uiso 1 1 calc R
H10G H 1.1213 0.6464 0.4274 0.331 Uiso 1 1 calc R
C13 C -0.1891(9) -0.1386(7) 0.1449(9) 0.221(8) Uani 1 1 d .
H13A H -0.1839 -0.1945 0.1213 0.265 Uiso 1 1 calc R
O2 O 0.3977(14) 0.0762(15) 0.0579(12) 0.456(11) Uiso 1 1 d .
H27 H 0.656(5) -0.082(6) 0.410(4) 0.12(3) Uiso 1 1 d .

loop_
_atom_site_aniso_label
_atom_site_aniso_U_11
_atom_site_aniso_U_22
_atom_site_aniso_U_33
_atom_site_aniso_U_23
_atom_site_aniso_U_13
_atom_site_aniso_U_12
Ru1 0.0408(2) 0.0383(2) 0.0428(3) -0.00057(18) 0.00625(19) 0.00097(17)
Ru2 0.0426(2) 0.0393(2) 0.0445(3) -0.00138(19) 0.00603(19) -0.00046(17)
Cl9 0.1040(13) 0.1113(14) 0.0527(10) -0.0038(10) 0.0191(10) 0.0025(11)
C46 0.083(4) 0.045(3) 0.070(4) -0.014(3) -0.011(4) 0.027(3)
Cl4 0.1366(18) 0.1156(17) 0.0967(17) -0.0158(13) -0.0136(14) -0.0579(14)
Cl8 0.0889(12) 0.1560(19) 0.0676(12) 0.0154(12) -0.0123(10) 0.0327(13)
Cl3 0.1038(14) 0.1242(16) 0.0713(12) 0.0321(11) 0.0097(11) 0.0332(12)
Cl5 0.1175(15) 0.0739(12) 0.140(2) -0.0192(12) 0.0191(14) 0.0402(11)
Cl10 0.189(2) 0.0436(9) 0.0959(15) -0.0019(9) 0.0018(15) -0.0061(11)
Cl2 0.1419(17) 0.0849(12) 0.0872(14) 0.0307(11) 0.0442(13) 0.0055(12)
C2 0.056(3) 0.051(3) 0.063(4) -0.002(3) 0.005(3) 0.004(3)
N6 0.040(2) 0.042(2) 0.052(3) 0.004(2) 0.005(2) 0.0003(18)
C10 0.059(3) 0.059(4) 0.063(4) -0.002(3) 0.010(3) -0.008(3)
N3 0.050(2) 0.048(2) 0.042(3) 0.000(2) 0.012(2) -0.002(2)
Cl1 0.0600(11) 0.193(2) 0.1217(19) 0.0416(17) 0.0296(12) 0.0338(13)
Cl12 0.0787(12) 0.1341(18) 0.163(2) 0.0019(16) 0.0671(14) 0.0167(12)
C1 0.044(3) 0.050(3) 0.056(4) 0.010(3) 0.010(3) 0.006(3)
N7 0.049(2) 0.040(2) 0.046(3) 0.000(2) 0.012(2) 0.0024(19)
C54 0.047(3) 0.048(3) 0.047(3) 0.002(3) 0.012(2) 0.005(2)
N1 0.048(2) 0.042(2) 0.048(3) 0.001(2) 0.006(2) 0.0080(19)
N4 0.045(2) 0.053(3) 0.045(3) -0.005(2) 0.008(2) -0.001(2)
C9 0.048(3) 0.051(3) 0.057(4) 0.000(3) 0.011(3) 0.001(3)
N8 0.048(2) 0.040(2) 0.044(3) -0.002(2) 0.011(2) 0.0000(19)
N2 0.050(2) 0.039(2) 0.050(3) -0.006(2) 0.003(2) 0.0061(19)
N5 0.045(2) 0.041(2) 0.051(3) 0.006(2) 0.006(2) 0.0046(19)
Cl11 0.172(2) 0.0675(12) 0.169(2) 0.0482(14) 0.0802(19) 0.0395(13)
C28 0.052(3) 0.051(3) 0.044(3) -0.003(3) 0.011(3) 0.002(3)
C29 0.053(3) 0.053(3) 0.046(3) -0.004(3) 0.013(3) -0.001(3)
Cl7 0.0685(12) 0.197(3) 0.191(3) 0.098(2) 0.0593(15) 0.0247(14)
C45 0.079(4) 0.049(4) 0.089(5) 0.002(3) 0.007(4) -0.002(3)
C59 0.055(3) 0.071(4) 0.046(3) -0.006(3) 0.011(3) 0.007(3)
C36 0.070(4) 0.062(4) 0.053(4) -0.009(3) 0.007(3) -0.013(3)
C17 0.050(3) 0.043(3) 0.053(3) 0.000(3) 0.013(3) 0.007(2)
C42 0.049(3) 0.040(3) 0.049(3) 0.004(2) 0.000(3) 0.003(2)
C41 0.042(3) 0.051(3) 0.047(3) 0.006(3) 0.002(2) 0.011(2)
C52 0.059(4) 0.077(4) 0.063(4) 0.001(3) -0.004(3) 0.015(3)
C18 0.064(3) 0.054(3) 0.056(4) 0.004(3) -0.007(3) 0.012(3)
C55 0.050(3) 0.040(3) 0.048(3) -0.005(2) 0.010(3) 0.004(2)
C43 0.064(4) 0.051(3) 0.054(4) 0.008(3) 0.010(3) 0.007(3)
C48 0.043(3) 0.047(3) 0.049(3) 0.004(3) 0.004(3) 0.008(2)
C40 0.051(3) 0.057(3) 0.056(4) -0.002(3) 0.009(3) 0.007(3)
C47 0.054(3) 0.059(3) 0.066(4) -0.002(3) 0.009(3) 0.014(3)
C53 0.049(3) 0.059(3) 0.062(4) 0.008(3) 0.011(3) 0.010(3)
C66 0.058(3) 0.049(3) 0.061(4) 0.004(3) 0.016(3) 0.008(3)
C30 0.053(3) 0.065(4) 0.058(4) 0.004(3) 0.014(3) 0.008(3)
C60 0.056(3) 0.054(3) 0.051(4) 0.006(3) 0.010(3) 0.002(3)
C62 0.057(3) 0.052(3) 0.060(4) 0.002(3) 0.018(3) 0.008(3)
C25 0.061(4) 0.069(4) 0.090(5) 0.021(4) 0.021(3) 0.023(3)
C58 0.066(4) 0.061(4) 0.059(4) -0.015(3) 0.002(3) 0.013(3)
C33 0.099(5) 0.057(4) 0.054(4) 0.003(3) 0.032(4) -0.002(3)
C51 0.044(3) 0.085(5) 0.109(6) 0.024(4) 0.001(4) 0.009(3)
C34 0.064(4) 0.061(4) 0.056(4) -0.001(3) 0.014(3) 0.008(3)
C19 0.077(4) 0.053(3) 0.083(5) -0.020(3) 0.001(4) 0.017(3)
C50 0.045(3) 0.092(5) 0.098(6) 0.026(4) 0.019(4) 0.008(3)
C61 0.046(3) 0.051(3) 0.044(3) 0.005(3) 0.011(2) 0.001(2)
C49 0.056(4) 0.080(4) 0.065(4) 0.020(3) 0.018(3) 0.017(3)
C20 0.049(3) 0.042(3) 0.060(4) 0.000(3) 0.002(3) 0.010(2)
C44 0.066(4) 0.056(4) 0.079(5) 0.006(3) 0.014(3) -0.002(3)
C24 0.079(4) 0.058(4) 0.091(5) 0.028(4) 0.024(4) 0.020(3)
C63 0.055(3) 0.075(4) 0.073(4) -0.007(3) 0.028(3) 0.000(3)
C22 0.068(4) 0.070(4) 0.107(6) 0.014(4) 0.037(4) 0.031(3)
C32 0.066(4) 0.080(4) 0.064(4) 0.004(4) 0.022(4) -0.003(3)
C56 0.062(3) 0.049(3) 0.046(3) -0.001(3) 0.001(3) 0.010(3)
C31 0.056(4) 0.086(5) 0.069(4) -0.004(4) 0.021(3) 0.003(3)
C39 0.061(4) 0.076(4) 0.060(4) 0.005(3) 0.005(3) 0.015(3)
C65 0.092(5) 0.047(3) 0.079(5) 0.013(3) 0.030(4) 0.012(3)
C38 0.075(4) 0.105(5) 0.048(4) -0.004(4) -0.007(3) 0.012(4)
C64 0.079(5) 0.067(4) 0.088(5) 0.004(4) 0.039(4) -0.010(4)
C57 0.074(4) 0.048(3) 0.062(4) -0.001(3) 0.007(3) 0.006(3)
C37 0.073(4) 0.078(4) 0.064(5) -0.017(4) 0.000(4) -0.014(3)
C21 0.072(4) 0.071(4) 0.070(4) 0.019(3) 0.026(3) 0.024(3)
C35 0.051(3) 0.057(3) 0.047(3) -0.006(3) 0.008(3) 0.006(3)
Cl6 0.1144(16) 0.0793(13) 0.188(3) 0.0263(15) 0.0723(17) -0.0129(12)
C11 0.063(4) 0.053(4) 0.080(5) -0.006(3) 0.019(3) -0.013(3)
C26 0.069(4) 0.071(4) 0.135(7) 0.027(5) 0.025(4) 0.023(4)
C3 0.047(3) 0.052(3) 0.074(4) -0.012(3) 0.006(3) -0.007(3)
C8 0.068(4) 0.080(5) 0.084(5) -0.007(4) -0.010(4) 0.002(3)
C4 0.063(4) 0.089(5) 0.102(6) -0.009(4) 0.011(4) -0.014(4)
C12 0.131(8) 0.074(6) 0.367(19) -0.049(8) 0.138(10) -0.024(6)
C5 0.063(5) 0.099(6) 0.146(9) 0.005(6) 0.022(5) -0.011(4)
C7 0.080(5) 0.094(6) 0.107(7) 0.002(5) -0.012(5) 0.007(4)
C23 0.056(3) 0.050(3) 0.090(5) 0.002(3) 0.013(3) 0.017(3)
C14 0.122(8) 0.082(6) 0.189(11) -0.047(7) 0.045(8) -0.038(6)
C15 0.092(6) 0.136(9) 0.202(12) -0.004(8) 0.062(7) -0.031(6)
C16 0.094(6) 0.088(6) 0.178(10) -0.024(6) 0.053(6) -0.015(5)
C27 0.100(6) 0.103(7) 0.204(12) 0.053(7) 0.035(7) 0.057(6)
C6 0.071(5) 0.074(5) 0.134(8) -0.008(5) -0.019(5) 0.008(4)
O1 0.199(10) 0.211(10) 0.305(15) -0.087(10) -0.007(10) 0.109(8)
C104 0.132(10) 0.248(16) 0.234(16) -0.133(13) -0.035(10) 0.112(11)
C103 0.180(12) 0.204(14) 0.164(13) -0.029(11) -0.004(10) 0.069(11)
C102 0.196(13) 0.270(17) 0.166(13) -0.088(12) -0.026(10) 0.149(13)
C101 0.201(15) 0.39(3) 0.230(18) -0.116(19) -0.076(13) 0.170(18)
C13 0.164(10) 0.088(7) 0.40(2) -0.073(9) 0.181(13) -0.042(7)

loop_
_atom_type_symbol
_atom_type_description
_atom_type_scat_dispersion_real
_atom_type_scat_dispersion_imag
_atom_type_scat_source
C C 0.0033 0.0016 'International Tables Vol C Tables 4.2.6.8 and 6.1.1.4'
H H 0.0000 0.0000 'International Tables Vol C Tables 4.2.6.8 and 6.1.1.4'
N N 0.0061 0.0033 'International Tables Vol C Tables 4.2.6.8 and 6.1.1.4'
Cl Cl 0.1484 0.1585 'International Tables Vol C Tables 4.2.6.8 and 6.1.1.4'
Ru Ru -1.2594 0.8363 'International Tables Vol C Tables 4.2.6.8 and 6.1.1.4'
O O 0.0106 0.0060 'International Tables Vol C Tables 4.2.6.8 and 6.1.1.4'

loop_
_geom_angle_atom_site_label_1
_geom_angle_atom_site_label_2
_geom_angle_atom_site_label_3
_geom_angle
C1 Ru1 N7 97.99(19)
C1 Ru1 N1 90.54(19)
N7 Ru1 N1 88.17(17)
C1 Ru1 N5 97.72(18)
N7 Ru1 N5 90.38(17)
N1 Ru1 N5 171.73(15)
C1 Ru1 N3 87.22(19)
N7 Ru1 N3 174.64(14)
N1 Ru1 N3 90.57(17)
N5 Ru1 N3 90.13(17)
C1 Ru1 Ru2 164.19(16)
N7 Ru1 Ru2 96.44(11)
N1 Ru1 Ru2 83.50(11)
N5 Ru1 Ru2 88.57(11)
N3 Ru1 Ru2 78.24(10)
C9 Ru2 N2 94.86(19)
C9 Ru2 N4 102.6(2)
N2 Ru2 N4 90.11(18)
C9 Ru2 N6 92.28(19)
N2 Ru2 N6 172.68(15)
N4 Ru2 N6 86.79(17)
C9 Ru2 N8 83.97(19)
N2 Ru2 N8 91.10(17)
N4 Ru2 N8 173.22(15)
N6 Ru2 N8 91.22(16)
C9 Ru2 Ru1 161.58(16)
N2 Ru2 Ru1 88.36(11)
N4 Ru2 Ru1 95.55(11)
N6 Ru2 Ru1 85.35(10)
N8 Ru2 Ru1 77.83(10)
C45 C46 C47 124.1(6)
C45 C46 Cl5 121.0(5)
C47 C46 Cl5 114.9(5)
C1 C2 C3 173.8(7)
C41 N6 C48 114.0(4)
C41 N6 Ru2 121.7(3)
C48 N6 Ru2 123.1(3)
C9 C10 C11 177.1(7)
C28 N3 C29 111.4(4)
C28 N3 Ru1 125.6(3)
C29 N3 Ru1 122.2(3)
C2 C1 Ru1 170.7(5)
C54 N7 C55 117.6(4)
C54 N7 Ru1 111.9(3)
C55 N7 Ru1 130.5(3)
N8 C54 N7 125.0(5)
C17 N1 C18 118.1(4)
C17 N1 Ru1 122.9(3)
C18 N1 Ru1 119.0(3)
C28 N4 C35 116.0(4)
C28 N4 Ru2 112.2(3)
C35 N4 Ru2 130.5(3)
C10 C9 Ru2 173.8(5)
C54 N8 C61 112.0(4)
C54 N8 Ru2 125.9(3)
C61 N8 Ru2 121.6(3)
C17 N2 C19 119.0(4)
C17 N2 Ru2 120.4(3)
C19 N2 Ru2 120.6(3)
C41 N5 C42 114.5(4)
C41 N5 Ru1 118.6(3)
C42 N5 Ru1 126.5(3)
N3 C28 N4 124.6(5)
C30 C29 C34 120.4(5)
C30 C29 N3 120.7(5)
C34 C29 N3 118.9(5)
C46 C45 C44 117.1(6)
C60 C59 C58 122.4(5)
C60 C59 Cl9 119.0(5)
C58 C59 Cl9 118.6(4)
C37 C36 C35 117.6(6)
N2 C17 N1 119.8(5)
N2 C17 C20 120.8(4)
N1 C17 C20 119.4(4)
C43 C42 C47 120.4(5)
C43 C42 N5 118.8(5)
C47 C42 N5 120.8(5)
N6 C41 N5 123.8(5)
C51 C52 C53 122.7(6)
C51 C52 Cl8 118.9(5)
C53 C52 Cl8 118.4(5)
C56 C55 C60 119.2(5)
C56 C55 N7 119.1(5)
C60 C55 N7 121.6(5)
C44 C43 C42 119.3(6)
C53 C48 C49 120.1(5)
C53 C48 N6 120.3(5)
C49 C48 N6 119.6(5)
C39 C40 C35 120.9(5)
C42 C47 C46 116.4(5)
C48 C53 C52 118.5(5)
C61 C66 C65 118.7(5)
C29 C30 C31 118.6(6)
C59 C60 C55 119.1(5)
C63 C62 C61 119.2(5)
C20 C25 C24 119.9(6)
C57 C58 C59 116.5(5)
C32 C33 C34 122.7(6)
C32 C33 Cl2 119.4(5)
C34 C33 Cl2 117.9(6)
C52 C51 C50 117.0(6)
C29 C34 C33 118.6(6)
C49 C50 C51 122.4(6)
C49 C50 Cl7 118.9(6)
C51 C50 Cl7 118.7(5)
C66 C61 C62 120.2(5)
C66 C61 N8 119.4(5)
C62 C61 N8 120.4(5)
C50 C49 C48 119.3(6)
C21 C20 C25 119.4(5)
C21 C20 C17 120.9(5)
C25 C20 C17 119.7(5)
C45 C44 C43 122.7(6)
C45 C44 Cl6 118.0(5)
C43 C44 Cl6 119.2(5)
C23 C24 C25 120.2(6)
C62 C63 C64 121.6(6)
C62 C63 Cl12 119.3(5)
C64 C63 Cl12 119.1(5)
C23 C22 C21 121.0(6)
C31 C32 C33 116.7(6)
C55 C56 C57 119.2(5)
C32 C31 C30 123.0(6)
C32 C31 Cl1 118.0(5)
C30 C31 Cl1 119.0(5)
C40 C39 C38 120.9(6)
C40 C39 Cl3 120.5(5)
C38 C39 Cl3 118.6(5)
C64 C65 C66 121.5(6)
C64 C65 Cl11 119.6(5)
C66 C65 Cl11 118.9(5)
C37 C38 C39 117.9(6)
C65 C64 C63 118.7(6)
C58 C57 C56 123.4(5)
C58 C57 Cl10 118.8(5)
C56 C57 Cl10 117.7(5)
C38 C37 C36 123.6(6)
C38 C37 Cl4 119.1(5)
C36 C37 Cl4 117.3(6)
C20 C21 C22 120.7(6)
C36 C35 C40 119.1(5)
C36 C35 N4 119.3(5)
C40 C35 N4 121.6(5)
C12 C11 C16 115.8(7)
C12 C11 C10 124.5(7)
C16 C11 C10 118.8(6)
C27 C26 C23 178.8(10)
C4 C3 C8 118.0(6)
C4 C3 C2 121.9(6)
C8 C3 C2 120.1(6)
C7 C8 C3 121.9(7)
C3 C4 C5 120.9(8)
C11 C12 C13 124.7(9)
C6 C5 C4 119.5(8)
C8 C7 C6 118.7(8)
C22 C23 C24 118.8(6)
C22 C23 C26 120.0(6)
C24 C23 C26 121.2(6)
C13 C14 C15 120.2(9)
C14 C15 C16 120.6(9)
C11 C16 C15 118.3(8)
C7 C6 C5 121.0(7)
C104 O1 C101 107.8(10)
O1 C104 C103 110.5(12)
C104 C103 C102 106.1(12)
C101 C102 C103 103.4(11)
C102 C101 O1 108.6(11)
C14 C13 C12 119.1(9)

loop_
_geom_bond_atom_site_label_1
_geom_bond_atom_site_label_2
_geom_bond_distance
Ru1 C1 1.993(5)
Ru1 N7 2.009(4)
Ru1 N1 2.030(4)
Ru1 N5 2.065(4)
Ru1 N3 2.136(4)
Ru1 Ru2 2.5281(7)
Ru2 C9 1.986(5)
Ru2 N2 1.987(4)
Ru2 N4 2.018(4)
Ru2 N6 2.077(4)
Ru2 N8 2.125(4)
Cl9 C59 1.735(6)
C46 C45 1.334(8)
C46 C47 1.435(8)
C46 Cl5 1.756(6)
Cl4 C37 1.738(6)
Cl8 C52 1.748(7)
Cl3 C39 1.707(7)
Cl10 C57 1.729(6)
Cl2 C33 1.761(7)
C2 C1 1.192(7)
C2 C3 1.433(7)
N6 C41 1.315(6)
N6 C48 1.439(6)
C10 C9 1.187(7)
C10 C11 1.434(7)
N3 C28 1.309(6)
N3 C29 1.464(6)
Cl1 C31 1.730(7)
Cl12 C63 1.734(6)
N7 C54 1.330(6)
N7 C55 1.428(6)
C54 N8 1.317(6)
N1 C17 1.343(6)
N1 C18 1.479(6)
N4 C28 1.340(6)
N4 C35 1.421(6)
N8 C61 1.449(6)
N2 C17 1.331(6)
N2 C19 1.480(6)
N5 C41 1.334(6)
N5 C42 1.445(6)
Cl11 C65 1.724(6)
C29 C30 1.355(7)
C29 C34 1.370(8)
Cl7 C50 1.738(6)
C45 C44 1.371(9)
C59 C60 1.380(7)
C59 C58 1.384(8)
C36 C37 1.388(8)
C36 C35 1.399(7)
C17 C20 1.513(7)
C42 C43 1.388(7)
C42 C47 1.383(7)
C52 C51 1.357(8)
C52 C53 1.402(7)
C55 C56 1.371(7)
C55 C60 1.391(7)
C43 C44 1.378(7)
C48 C53 1.374(7)
C48 C49 1.385(7)
C40 C39 1.360(8)
C40 C35 1.405(7)
C66 C61 1.384(7)
C66 C65 1.392(7)
C30 C31 1.398(8)
C62 C63 1.368(7)
C62 C61 1.390(7)
C25 C20 1.380(8)
C25 C24 1.397(8)
C58 C57 1.351(8)
C33 C32 1.361(9)
C33 C34 1.389(8)
C51 C50 1.387(9)
C50 C49 1.368(8)
C20 C21 1.369(8)
C44 Cl6 1.719(6)
C24 C23 1.388(8)
C63 C64 1.377(9)
C22 C23 1.368(9)
C22 C21 1.378(8)
C32 C31 1.347(9)
C56 C57 1.384(7)
C39 C38 1.387(9)
C65 C64 1.366(9)
C38 C37 1.366(9)
C11 C12 1.291(10)
C11 C16 1.391(10)
C26 C27 1.168(10)
C26 C23 1.441(9)
C3 C4 1.373(8)
C3 C8 1.410(9)
C8 C7 1.381(9)
C4 C5 1.407(9)
C12 C13 1.416(12)
C5 C6 1.378(11)
C7 C6 1.383(11)
C14 C13 1.256(12)
C14 C15 1.357(13)
C15 C16 1.412(11)
O1 C104 1.295(13)
O1 C101 1.423(16)
C104 C103 1.407(15)
C103 C102 1.437(14)
C102 C101 1.413(16)

loop_
_geom_torsion_atom_site_label_1
_geom_torsion_atom_site_label_2
_geom_torsion_atom_site_label_3
_geom_torsion_atom_site_label_4
_geom_torsion
C1 Ru1 Ru2 C9 152.7(8)
N7 Ru1 Ru2 C9 -3.2(5)
N1 Ru1 Ru2 C9 84.2(5)
N5 Ru1 Ru2 C9 -93.4(5)
N3 Ru1 Ru2 C9 176.2(5)
C1 Ru1 Ru2 N2 52.2(6)
N7 Ru1 Ru2 N2 -103.69(17)
N1 Ru1 Ru2 N2 -16.28(17)
N5 Ru1 Ru2 N2 166.09(17)
N3 Ru1 Ru2 N2 75.66(17)
C1 Ru1 Ru2 N4 -37.8(6)
N7 Ru1 Ru2 N4 166.36(17)
N1 Ru1 Ru2 N4 -106.23(17)
N5 Ru1 Ru2 N4 76.14(17)
N3 Ru1 Ru2 N4 -14.29(17)
C1 Ru1 Ru2 N6 -124.1(6)
N7 Ru1 Ru2 N6 80.05(17)
N1 Ru1 Ru2 N6 167.45(16)
N5 Ru1 Ru2 N6 -10.17(16)
N3 Ru1 Ru2 N6 -100.60(17)
C1 Ru1 Ru2 N8 143.7(6)
N7 Ru1 Ru2 N8 -12.21(16)
N1 Ru1 Ru2 N8 75.20(17)
N5 Ru1 Ru2 N8 -102.43(16)
N3 Ru1 Ru2 N8 167.14(16)
C9 Ru2 N6 C41 175.0(4)
N2 Ru2 N6 C41 -17.5(16)
N4 Ru2 N6 C41 -82.6(4)
N8 Ru2 N6 C41 91.0(4)
Ru1 Ru2 N6 C41 13.3(4)
C9 Ru2 N6 C48 -18.5(4)
N2 Ru2 N6 C48 149.0(12)
N4 Ru2 N6 C48 84.0(4)
N8 Ru2 N6 C48 -102.5(4)
Ru1 Ru2 N6 C48 179.8(4)
C1 Ru1 N3 C28 -168.6(5)
N7 Ru1 N3 C28 25(2)
N1 Ru1 N3 C28 100.9(4)
N5 Ru1 N3 C28 -70.9(4)
Ru2 Ru1 N3 C28 17.6(4)
C1 Ru1 N3 C29 -0.1(4)
N7 Ru1 N3 C29 -166.9(16)
N1 Ru1 N3 C29 -90.6(4)
N5 Ru1 N3 C29 97.6(4)
Ru2 Ru1 N3 C29 -173.9(4)
C3 C2 C1 Ru1 -7(9)
N7 Ru1 C1 C2 39(3)
N1 Ru1 C1 C2 -49(3)
N5 Ru1 C1 C2 130(3)
N3 Ru1 C1 C2 -140(3)
Ru2 Ru1 C1 C2 -117(3)
C1 Ru1 N7 C54 -162.1(4)
N1 Ru1 N7 C54 -71.8(4)
N5 Ru1 N7 C54 100.1(4)
N3 Ru1 N7 C54 4.6(19)
Ru2 Ru1 N7 C54 11.5(4)
C1 Ru1 N7 C55 15.1(5)
N1 Ru1 N7 C55 105.4(4)
N5 Ru1 N7 C55 -82.8(4)
N3 Ru1 N7 C55 -178.2(16)
Ru2 Ru1 N7 C55 -171.4(4)
C55 N7 C54 N8 -178.9(5)
Ru1 N7 C54 N8 -1.3(7)
C1 Ru1 N1 C17 -144.9(4)
N7 Ru1 N1 C17 117.1(4)
N5 Ru1 N1 C17 37.1(13)
N3 Ru1 N1 C17 -57.7(4)
Ru2 Ru1 N1 C17 20.4(4)
C1 Ru1 N1 C18 35.7(4)
N7 Ru1 N1 C18 -62.3(4)
N5 Ru1 N1 C18 -142.3(11)
N3 Ru1 N1 C18 122.9(4)
Ru2 Ru1 N1 C18 -159.0(4)
C9 Ru2 N4 C28 -167.6(4)
N2 Ru2 N4 C28 -72.6(4)
N6 Ru2 N4 C28 100.8(4)
N8 Ru2 N4 C28 27.7(16)
Ru1 Ru2 N4 C28 15.8(4)
C9 Ru2 N4 C35 25.6(5)
N2 Ru2 N4 C35 120.6(5)
N6 Ru2 N4 C35 -66.1(5)
N8 Ru2 N4 C35 -139.1(13)
Ru1 Ru2 N4 C35 -151.1(4)
C11 C10 C9 Ru2 -73(17)
N2 Ru2 C9 C10 5(5)
N4 Ru2 C9 C10 96(5)
N6 Ru2 C9 C10 -177(5)
N8 Ru2 C9 C10 -86(5)
Ru1 Ru2 C9 C10 -94(5)
N7 C54 N8 C61 174.1(5)
N7 C54 N8 Ru2 -14.4(8)
C9 Ru2 N8 C54 -160.0(4)
N2 Ru2 N8 C54 105.3(4)
N4 Ru2 N8 C54 5.0(16)
N6 Ru2 N8 C54 -67.8(4)
Ru1 Ru2 N8 C54 17.2(4)
C9 Ru2 N8 C61 10.8(4)
N2 Ru2 N8 C61 -83.9(4)
N4 Ru2 N8 C61 175.8(13)
N6 Ru2 N8 C61 103.0(4)
Ru1 Ru2 N8 C61 -172.0(4)
C9 Ru2 N2 C17 -143.6(4)
N4 Ru2 N2 C17 113.7(4)
N6 Ru2 N2 C17 48.9(15)
N8 Ru2 N2 C17 -59.6(4)
Ru1 Ru2 N2 C17 18.2(4)
C9 Ru2 N2 C19 37.3(5)
N4 Ru2 N2 C19 -65.3(4)
N6 Ru2 N2 C19 -130.2(12)
N8 Ru2 N2 C19 121.3(4)
Ru1 Ru2 N2 C19 -160.9(4)
C1 Ru1 N5 C41 176.2(4)
N7 Ru1 N5 C41 -85.7(4)
N1 Ru1 N5 C41 -5.8(14)
N3 Ru1 N5 C41 89.0(4)
Ru2 Ru1 N5 C41 10.8(4)
C1 Ru1 N5 C42 -11.2(4)
N7 Ru1 N5 C42 86.9(4)
N1 Ru1 N5 C42 166.8(10)
N3 Ru1 N5 C42 -98.4(4)
Ru2 Ru1 N5 C42 -176.6(4)
C29 N3 C28 N4 179.2(5)
Ru1 N3 C28 N4 -11.2(8)
C35 N4 C28 N3 162.4(5)
Ru2 N4 C28 N3 -6.5(7)
C28 N3 C29 C30 -119.5(6)
Ru1 N3 C29 C30 70.5(6)
C28 N3 C29 C34 59.3(6)
Ru1 N3 C29 C34 -110.7(5)
C47 C46 C45 C44 -0.5(10)
Cl5 C46 C45 C44 177.5(5)
C19 N2 C17 N1 171.1(5)
Ru2 N2 C17 N1 -8.0(7)
C19 N2 C17 C20 -8.1(7)
Ru2 N2 C17 C20 172.8(4)
C18 N1 C17 N2 166.5(5)
Ru1 N1 C17 N2 -12.9(7)
C18 N1 C17 C20 -14.4(7)
Ru1 N1 C17 C20 166.3(4)
C41 N5 C42 C43 -133.8(5)
Ru1 N5 C42 C43 53.3(6)
C41 N5 C42 C47 47.2(7)
Ru1 N5 C42 C47 -125.7(5)
C48 N6 C41 N5 -176.7(5)
Ru2 N6 C41 N5 -9.0(7)
C42 N5 C41 N6 -177.3(5)
Ru1 N5 C41 N6 -3.8(7)
C54 N7 C55 C56 -148.9(5)
Ru1 N7 C55 C56 34.1(7)
C54 N7 C55 C60 31.4(7)
Ru1 N7 C55 C60 -145.7(4)
C47 C42 C43 C44 -0.1(8)
N5 C42 C43 C44 -179.1(5)
C41 N6 C48 C53 58.6(7)
Ru2 N6 C48 C53 -108.9(5)
C41 N6 C48 C49 -119.4(6)
Ru2 N6 C48 C49 73.1(6)
C43 C42 C47 C46 1.3(8)
N5 C42 C47 C46 -179.7(5)
C45 C46 C47 C42 -1.0(9)
Cl5 C46 C47 C42 -179.1(4)
C49 C48 C53 C52 -0.5(8)
N6 C48 C53 C52 -178.6(5)
C51 C52 C53 C48 -1.6(9)
Cl8 C52 C53 C48 -178.6(4)
C34 C29 C30 C31 -0.3(8)
N3 C29 C30 C31 178.5(5)
C58 C59 C60 C55 -2.8(9)
Cl9 C59 C60 C55 177.5(4)
C56 C55 C60 C59 3.9(8)
N7 C55 C60 C59 -176.3(5)
C60 C59 C58 C57 -0.3(9)
Cl9 C59 C58 C57 179.4(5)
C53 C52 C51 C50 2.9(10)
Cl8 C52 C51 C50 179.9(5)
C30 C29 C34 C33 0.0(8)
N3 C29 C34 C33 -178.8(5)
C32 C33 C34 C29 -0.7(9)
Cl2 C33 C34 C29 -179.6(4)
C52 C51 C50 C49 -2.1(11)
C52 C51 C50 Cl7 176.8(5)
C65 C66 C61 C62 0.1(8)
C65 C66 C61 N8 177.3(5)
C63 C62 C61 C66 -1.9(8)
C63 C62 C61 N8 -179.0(5)
C54 N8 C61 C66 -117.3(5)
Ru2 N8 C61 C66 70.8(6)
C54 N8 C61 C62 59.9(6)
Ru2 N8 C61 C62 -112.1(5)
C51 C50 C49 C48 0.1(11)
Cl7 C50 C49 C48 -178.8(5)
C53 C48 C49 C50 1.2(9)
N6 C48 C49 C50 179.3(6)
C24 C25 C20 C21 0.6(9)
C24 C25 C20 C17 178.7(5)
N2 C17 C20 C21 95.4(6)
N1 C17 C20 C21 -83.8(7)
N2 C17 C20 C25 -82.7(7)
N1 C17 C20 C25 98.1(6)
C46 C45 C44 C43 1.8(10)
C46 C45 C44 Cl6 178.6(5)
C42 C43 C44 C45 -1.6(10)
C42 C43 C44 Cl6 -178.3(5)
C20 C25 C24 C23 0.0(9)
C61 C62 C63 C64 2.6(9)
C61 C62 C63 Cl12 -179.5(4)
C34 C33 C32 C31 1.6(10)
Cl2 C33 C32 C31 -179.5(5)
C60 C55 C56 C57 -2.0(8)
N7 C55 C56 C57 178.2(5)
C33 C32 C31 C30 -1.8(10)
C33 C32 C31 Cl1 178.3(5)
C29 C30 C31 C32 1.2(9)
C29 C30 C31 Cl1 -178.9(5)
C35 C40 C39 C38 2.7(9)
C35 C40 C39 Cl3 -178.3(4)
C61 C66 C65 C64 1.0(9)
C61 C66 C65 Cl11 -179.6(5)
C40 C39 C38 C37 -1.2(10)
Cl3 C39 C38 C37 179.8(6)
C66 C65 C64 C63 -0.3(10)
Cl11 C65 C64 C63 -179.8(5)
C62 C63 C64 C65 -1.5(10)
Cl12 C63 C64 C65 -179.4(5)
C59 C58 C57 C56 2.3(9)
C59 C58 C57 Cl10 -178.5(5)
C55 C56 C57 C58 -1.1(9)
C55 C56 C57 Cl10 179.7(4)
C39 C38 C37 C36 -0.8(11)
C39 C38 C37 Cl4 -179.9(5)
C35 C36 C37 C38 1.3(11)
C35 C36 C37 Cl4 -179.6(5)
C25 C20 C21 C22 -0.1(9)
C17 C20 C21 C22 -178.2(5)
C23 C22 C21 C20 -0.9(10)
C37 C36 C35 C40 0.1(9)
C37 C36 C35 N4 177.0(5)
C39 C40 C35 C36 -2.2(8)
C39 C40 C35 N4 -179.0(5)
C28 N4 C35 C36 152.1(5)
Ru2 N4 C35 C36 -41.5(7)
C28 N4 C35 C40 -31.1(7)
Ru2 N4 C35 C40 135.4(5)
C9 C10 C11 C12 32(15)
C9 C10 C11 C16 -159(14)
C1 C2 C3 C4 164(6)
C1 C2 C3 C8 -14(6)
C4 C3 C8 C7 0.3(10)
C2 C3 C8 C7 178.0(6)
C8 C3 C4 C5 -0.4(11)
C2 C3 C4 C5 -178.0(7)
C16 C11 C12 C13 12(2)
C10 C11 C12 C13 -179.3(12)
C3 C4 C5 C6 0.3(12)
C3 C8 C7 C6 -0.1(11)
C21 C22 C23 C24 1.4(10)
C21 C22 C23 C26 179.5(6)
C25 C24 C23 C22 -0.9(9)
C25 C24 C23 C26 -179.0(6)
C27 C26 C23 C22 147(40)
C27 C26 C23 C24 -35(40)
C13 C14 C15 C16 7(2)
C12 C11 C16 C15 -9.8(15)
C10 C11 C16 C15 -179.4(9)
C14 C15 C16 C11 1.1(17)
C8 C7 C6 C5 -0.1(12)
C4 C5 C6 C7 -0.1(13)
C101 O1 C104 C103 10(2)
O1 C104 C103 C102 -19(2)
C104 C103 C102 C101 18(2)
C103 C102 C101 O1 -13(2)
C104 O1 C101 C102 2(2)
C15 C14 C13 C12 -5(2)
C11 C12 C13 C14 -4(3)
